data_7042034
loop_
_publ_author_name
'Yao, Shuo'
'Xu, Tong'
'Zhao, Nian'
'Zhang, Lirong'
'Huo, Qisheng'
'Liu, Yunling'

_publ_section_title
;
 An anionic metal-organic framework with ternary building units for rapid
 and selective adsorption of dyes.
;
_journal_issue 10
_journal_name_full 'Dalton transactions (Cambridge, England : 2003)'
_journal_page_first 3332
_journal_page_last 3337
_journal_paper_doi 10.1039/c7dt00192d
_journal_volume 46
_journal_year 2017
_chemical_formula_sum 'C72 H112 Cu5 N14 O32 S3'
_chemical_formula_weight 2099.63
_chemical_name_systematic JLU-Liu39
_space_group_crystal_system tetragonal
_space_group_IT_number 135
_space_group_name_Hall '-P 4c 2ab'
_space_group_name_H-M_alt 'P 42/m b c'
_symmetry_space_group_name_Hall '-P 4c 2ab'
_symmetry_space_group_name_H-M 'P 42/m b c'
_atom_sites_solution_hydrogens geom
_audit_creation_method SHELXL-2014/7
_audit_update_record
;
2017-01-14 deposited with the CCDC.
2017-02-10 downloaded from the CCDC.
;
_cell_angle_alpha 90
_cell_angle_beta 90
_cell_angle_gamma 90
_cell_formula_units_Z 8
_cell_length_a 31.236(4)
_cell_length_b 31.236(4)
_cell_length_c 28.194(5)
_cell_measurement_reflns_used 8185
_cell_measurement_temperature 296(2)
_cell_measurement_theta_max 23.90
_cell_measurement_theta_min 2.34
_cell_volume 27509(7)
_computing_structure_refinement 'SHELXL-2014/7 (Sheldrick, 2014)'
_diffrn_ambient_temperature 296(2)
_diffrn_measured_fraction_theta_full 0.995
_diffrn_measured_fraction_theta_max 0.995
_diffrn_measurement_device_type CCD
_diffrn_radiation_type MoK\a
_diffrn_radiation_wavelength 0.71073
_diffrn_reflns_av_R_equivalents 0.1560
_diffrn_reflns_av_unetI/netI 0.0624
_diffrn_reflns_Laue_measured_fraction_full 0.995
_diffrn_reflns_Laue_measured_fraction_max 0.995
_diffrn_reflns_limit_h_max 36
_diffrn_reflns_limit_h_min -37
_diffrn_reflns_limit_k_max 34
_diffrn_reflns_limit_k_min -37
_diffrn_reflns_limit_l_max 33
_diffrn_reflns_limit_l_min -33
_diffrn_reflns_number 175094
_diffrn_reflns_point_group_measured_fraction_full 0.995
_diffrn_reflns_point_group_measured_fraction_max 0.995
_diffrn_reflns_theta_full 25.162
_diffrn_reflns_theta_max 25.162
_diffrn_reflns_theta_min 0.922
_exptl_absorpt_coefficient_mu 0.864
_exptl_absorpt_correction_type multi-scan
_exptl_absorpt_process_details sadabs
_exptl_crystal_colour blue
_exptl_crystal_density_diffrn 1.014
_exptl_crystal_description Block
_exptl_crystal_F_000 8728
_exptl_crystal_size_max 0.220
_exptl_crystal_size_mid 0.200
_exptl_crystal_size_min 0.180
_exptl_transmission_factor_max 0.864
_exptl_transmission_factor_min 0.864
_refine_diff_density_max 1.328
_refine_diff_density_min -0.627
_refine_diff_density_rms 0.092
_refine_ls_extinction_method none
_refine_ls_goodness_of_fit_ref 0.982
_refine_ls_hydrogen_treatment constr
_refine_ls_matrix_type full
_refine_ls_number_parameters 328
_refine_ls_number_reflns 12562
_refine_ls_number_restraints 0
_refine_ls_restrained_S_all 0.982
_refine_ls_R_factor_all 0.1429
_refine_ls_R_factor_gt 0.0612
_refine_ls_shift/su_max 0.002
_refine_ls_shift/su_mean 0.000
_refine_ls_structure_factor_coef Fsqd
_refine_ls_weighting_details 'w=1/[\s^2^(Fo^2^)+(0.2000P)^2^] where P=(Fo^2^+2Fc^2^)/3'
_refine_ls_weighting_scheme calc
_refine_ls_wR_factor_gt 0.1981
_refine_ls_wR_factor_ref 0.2953
_reflns_Friedel_coverage 0.000
_reflns_number_gt 6871
_reflns_number_total 12562
_reflns_threshold_expression 'I > 2\s(I)'
_cod_data_source_file c7dt00192d2.cif
_cod_data_source_block b_sq
_cod_depositor_comments 'Adding full bibliography for 7042034.cif.'
_cod_original_cell_volume 27509(9)
_cod_database_code 7042034
_shelx_shelxl_version_number 2014/7
_shelx_space_group_comment
;
The symmetry employed for this shelxl refinement is uniquely defined
by the following loop, which should always be used as a source of
symmetry information in preference to the above space-group names.
They are only intended as comments.
;
_shelx_estimated_absorpt_t_min 0.833
_shelx_estimated_absorpt_t_max 0.860

loop_
_space_group_symop_operation_xyz
'x, y, z'
'-y, x, z+1/2'
'-x, -y, z'
'y, -x, z+1/2'
'x+1/2, -y+1/2, -z'
'y+1/2, x+1/2, -z+1/2'
'-x+1/2, y+1/2, -z'
'-y+1/2, -x+1/2, -z+1/2'
'-x, -y, -z'
'y, -x, -z-1/2'
'x, y, -z'
'-y, x, -z-1/2'
'-x-1/2, y-1/2, z'
'-y-1/2, -x-1/2, z-1/2'
'x-1/2, -y-1/2, z'
'y-1/2, x-1/2, z-1/2'

loop_
_atom_site_label
_atom_site_type_symbol
_atom_site_fract_x
_atom_site_fract_y
_atom_site_fract_z
_atom_site_U_iso_or_equiv
_atom_site_adp_type
_atom_site_occupancy
_atom_site_site_symmetry_order
_atom_site_calc_flag
_atom_site_refinement_flags_posn
_atom_site_refinement_flags_adp
_atom_site_refinement_flags_occupancy
_atom_site_disorder_assembly
_atom_site_disorder_group
C1 C 0.9023(2) 0.2003(2) 0.4356(2) 0.0548(16) Uani 1 1 d . . . . .
C2 C 0.9261(2) 0.22082(19) 0.3960(2) 0.0528(15) Uani 1 1 d . . . . .
C3 C 0.9129(2) 0.2599(2) 0.3781(2) 0.0667(19) Uani 1 1 d . . . . .
H3 H 0.8892 0.2733 0.3913 0.080 Uiso 1 1 calc R U . . .
C4 C 0.9343(2) 0.2794(2) 0.3409(2) 0.0672(19) Uani 1 1 d . . . . .
H4 H 0.9250 0.3057 0.3293 0.081 Uiso 1 1 calc R U . . .
C5 C 0.9834(2) 0.2217(2) 0.3389(3) 0.076(2) Uani 1 1 d . . . . .
H5 H 1.0073 0.2082 0.3262 0.091 Uiso 1 1 calc R U . . .
C6 C 0.9613(2) 0.2026(2) 0.3769(3) 0.077(2) Uani 1 1 d . . . . .
H6 H 0.9711 0.1768 0.3891 0.093 Uiso 1 1 calc R U . . .
C7 C 0.9702(2) 0.2593(2) 0.3207(2) 0.0589(17) Uani 1 1 d . . . . .
C8 C 0.9963(2) 0.3242(2) 0.2779(2) 0.0579(17) Uani 1 1 d . . . . .
H8 H 0.9836 0.3407 0.3016 0.070 Uiso 1 1 calc R U . . .
C9 C 0.9927(2) 0.27969(19) 0.2804(2) 0.0611(18) Uani 1 1 d . . . . .
C10 C 1.0122(2) 0.2556(2) 0.2446(2) 0.069(2) Uani 1 1 d . . . . .
H10 H 1.0107 0.2259 0.2455 0.082 Uiso 1 1 calc R U . . .
C11 C 1.0342(2) 0.2760(2) 0.2074(2) 0.0635(18) Uani 1 1 d . . . . .
C12 C 1.0350(2) 0.32044(19) 0.2083(2) 0.0608(18) Uani 1 1 d . . . . .
H12 H 1.0487 0.3347 0.1837 0.073 Uiso 1 1 calc R U . . .
C13 C 1.0567(2) 0.25171(19) 0.1702(2) 0.0632(18) Uani 1 1 d . . . . .
C14 C 1.0407(3) 0.2138(2) 0.1553(3) 0.085(2) Uani 1 1 d . . . . .
H14 H 1.0159 0.2032 0.1692 0.102 Uiso 1 1 calc R U . . .
C15 C 1.0610(3) 0.1898(2) 0.1189(3) 0.080(2) Uani 1 1 d . . . . .
H15 H 1.0492 0.1642 0.1084 0.096 Uiso 1 1 calc R U . . .
C16 C 1.0990(2) 0.2052(2) 0.0993(2) 0.0590(16) Uani 1 1 d . . . . .
C17 C 1.1140(2) 0.2432(2) 0.1150(3) 0.078(2) Uani 1 1 d . . . . .
H17 H 1.1389 0.2544 0.1017 0.093 Uiso 1 1 calc R U . . .
C18 C 1.0933(2) 0.2659(2) 0.1505(3) 0.078(2) Uani 1 1 d . . . . .
H18 H 1.1050 0.2915 0.1611 0.094 Uiso 1 1 calc R U . . .
C19 C 1.1218(2) 0.1802(2) 0.0632(2) 0.0557(16) Uani 1 1 d . . . A 1
O3 O 1.15695(16) 0.19510(14) 0.04884(15) 0.0632(12) Uani 1 1 d . . . A 1
O4 O 1.10478(14) 0.14601(15) 0.04909(15) 0.0616(12) Uani 1 1 d . . . A 1
Cu1 Cu 0.83302(3) 0.19247(3) 0.5000 0.0447(3) Uani 1 2 d S T P . .
Cu2 Cu 0.89026(3) 0.13060(3) 0.5000 0.0461(3) Uani 1 2 d S T P . .
Cu3 Cu 1.02158(2) 0.40859(2) 0.24561(2) 0.0492(3) Uani 1 1 d . . . . .
Cu4 Cu 1.0000 0.5000 0.29964(3) 0.0472(3) Uani 1 2 d S T P . .
N1 N 1.01703(17) 0.34408(15) 0.24286(17) 0.0546(13) Uani 1 1 d . . . . .
O1 O 0.86918(14) 0.21796(13) 0.45075(14) 0.0560(11) Uani 1 1 d . . . . .
O2 O 0.91733(14) 0.16539(15) 0.45027(15) 0.0622(12) Uani 1 1 d . . . . .
O5 O 0.7829(3) 0.2396(2) 0.5000 0.100(3) Uani 1 2 d S T P . .
O6 O 0.9366(3) 0.0802(3) 0.5000 0.108(3) Uani 1 2 d S T P . .
O7 O 1.02991(11) 0.47009(11) 0.2500 0.0417(13) Uani 1 2 d S T P . .
O8 O 1.03438(19) 0.40016(15) 0.31434(17) 0.0873(17) Uani 1 1 d . . . . .
O9 O 1.02586(15) 0.46813(15) 0.35192(15) 0.0748(15) Uani 1 1 d . . . . .
O10 O 1.09350(15) 0.4476(2) 0.31931(18) 0.0892(17) Uani 1 1 d . . . . .
O11 O 1.06743(17) 0.41386(16) 0.38886(16) 0.0790(15) Uani 1 1 d . . . . .
O12 O 0.95894(16) 0.41900(17) 0.2208(2) 0.0860(15) Uani 1 1 d . . . . .
O13 O 0.9186(2) 0.38253(19) 0.2818(3) 0.122(2) Uani 1 1 d . . . . .
S1 S 1.05600(5) 0.43211(6) 0.34416(5) 0.0580(5) Uani 1 1 d . . . . .
S2 S 0.91945(6) 0.41945(6) 0.2500 0.0794(9) Uani 1 2 d S T P . .

loop_
_atom_site_aniso_label
_atom_site_aniso_U_11
_atom_site_aniso_U_22
_atom_site_aniso_U_33
_atom_site_aniso_U_23
_atom_site_aniso_U_13
_atom_site_aniso_U_12
C1 0.071(4) 0.059(4) 0.034(3) 0.002(3) 0.004(3) -0.008(3)
C2 0.063(4) 0.048(4) 0.047(3) 0.000(3) 0.016(3) -0.002(3)
C3 0.070(4) 0.072(5) 0.058(4) 0.001(4) 0.032(3) 0.001(4)
C4 0.090(5) 0.040(3) 0.071(4) 0.007(3) 0.031(4) 0.008(3)
C5 0.074(5) 0.066(5) 0.088(5) 0.010(4) 0.040(4) 0.007(4)
C6 0.092(5) 0.063(5) 0.077(5) 0.018(4) 0.036(4) 0.011(4)
C7 0.068(4) 0.049(4) 0.060(4) 0.000(3) 0.029(3) -0.007(3)
C8 0.067(4) 0.050(4) 0.057(4) -0.002(3) 0.031(3) 0.007(3)
C9 0.079(5) 0.046(4) 0.059(4) 0.007(3) 0.034(4) 0.007(3)
C10 0.089(5) 0.053(4) 0.064(4) 0.005(3) 0.033(4) 0.000(4)
C11 0.076(5) 0.053(4) 0.061(4) -0.001(3) 0.028(4) -0.006(3)
C12 0.075(4) 0.045(4) 0.062(4) -0.001(3) 0.028(4) 0.006(3)
C13 0.086(5) 0.041(3) 0.063(4) -0.009(3) 0.029(4) 0.001(3)
C14 0.092(6) 0.079(5) 0.083(5) -0.005(4) 0.055(5) 0.002(4)
C15 0.089(5) 0.059(4) 0.092(6) -0.021(4) 0.029(5) 0.006(4)
C16 0.065(4) 0.059(4) 0.053(4) -0.003(3) 0.014(3) 0.012(3)
C17 0.080(5) 0.068(5) 0.086(5) -0.009(4) 0.036(4) -0.001(4)
C18 0.097(6) 0.057(4) 0.081(5) -0.018(4) 0.046(4) -0.011(4)
C19 0.077(5) 0.053(4) 0.037(3) 0.000(3) 0.005(3) 0.017(4)
O3 0.080(3) 0.060(3) 0.049(3) -0.008(2) 0.014(2) 0.007(2)
O4 0.062(3) 0.067(3) 0.056(3) -0.011(2) 0.015(2) 0.008(2)
Cu1 0.0486(6) 0.0525(6) 0.0330(5) 0.000 0.000 -0.0078(5)
Cu2 0.0499(6) 0.0523(6) 0.0360(5) 0.000 0.000 -0.0092(5)
Cu3 0.0586(5) 0.0446(4) 0.0444(4) 0.0040(3) 0.0161(3) 0.0058(3)
Cu4 0.0541(6) 0.0534(6) 0.0340(5) 0.000 0.000 0.0111(5)
N1 0.068(3) 0.042(3) 0.054(3) 0.007(2) 0.025(3) 0.007(2)
O1 0.065(3) 0.055(3) 0.048(2) 0.002(2) 0.014(2) -0.005(2)
O2 0.065(3) 0.069(3) 0.053(3) 0.012(2) 0.010(2) -0.007(2)
O5 0.120(7) 0.081(5) 0.099(6) 0.000 0.000 0.030(5)
O6 0.088(6) 0.095(6) 0.140(8) 0.000 0.000 0.014(5)
O7 0.0459(19) 0.0459(19) 0.033(3) 0.0050(16) 0.0050(16) 0.005(2)
O8 0.147(5) 0.066(3) 0.049(3) 0.012(2) -0.002(3) -0.015(3)
O9 0.099(4) 0.090(3) 0.036(2) 0.013(2) 0.009(2) 0.047(3)
O10 0.059(3) 0.143(5) 0.066(3) 0.054(3) 0.002(2) 0.000(3)
O11 0.103(4) 0.089(4) 0.045(3) 0.028(2) -0.004(3) 0.023(3)
O12 0.072(3) 0.095(4) 0.091(4) -0.021(3) 0.001(3) 0.017(3)
O13 0.096(4) 0.077(4) 0.194(7) 0.042(4) 0.024(5) 0.002(3)
S1 0.0651(10) 0.0683(11) 0.0405(8) 0.0181(8) 0.0061(7) 0.0137(9)
S2 0.0597(10) 0.0597(10) 0.119(3) -0.0064(12) 0.0064(12) -0.0027(13)

loop_
_atom_type_symbol
_atom_type_description
_atom_type_scat_dispersion_real
_atom_type_scat_dispersion_imag
_atom_type_scat_source
C C 0.0033 0.0016 'International Tables Vol C Tables 4.2.6.8 and 6.1.1.4'
H H 0.0000 0.0000 'International Tables Vol C Tables 4.2.6.8 and 6.1.1.4'
Cu Cu 0.3201 1.2651 'International Tables Vol C Tables 4.2.6.8 and 6.1.1.4'
N N 0.0061 0.0033 'International Tables Vol C Tables 4.2.6.8 and 6.1.1.4'
O O 0.0106 0.0060 'International Tables Vol C Tables 4.2.6.8 and 6.1.1.4'
S S 0.1246 0.1234 'International Tables Vol C Tables 4.2.6.8 and 6.1.1.4'

loop_
_geom_angle_atom_site_label_1
_geom_angle_atom_site_label_2
_geom_angle_atom_site_label_3
_geom_angle
_geom_angle_site_symmetry_1
_geom_angle_site_symmetry_3
O2 C1 O1 125.4(6) . .
O2 C1 C2 115.8(6) . .
O1 C1 C2 118.8(6) . .
C3 C2 C6 117.9(6) . .
C3 C2 C1 120.4(6) . .
C6 C2 C1 121.7(6) . .
C2 C3 C4 121.4(6) . .
C2 C3 H3 119.3 . .
C4 C3 H3 119.3 . .
C3 C4 C7 119.7(6) . .
C3 C4 H4 120.2 . .
C7 C4 H4 120.2 . .
C7 C5 C6 120.6(6) . .
C7 C5 H5 119.7 . .
C6 C5 H5 119.7 . .
C2 C6 C5 121.8(6) . .
C2 C6 H6 119.1 . .
C5 C6 H6 119.1 . .
C5 C7 C4 118.6(6) . .
C5 C7 C9 121.5(6) . .
C4 C7 C9 119.8(6) . .
N1 C8 C9 122.5(5) . .
N1 C8 H8 118.7 . .
C9 C8 H8 118.7 . .
C8 C9 C10 117.7(6) . .
C8 C9 C7 120.3(5) . .
C10 C9 C7 122.0(6) . .
C11 C10 C9 120.5(6) . .
C11 C10 H10 119.8 . .
C9 C10 H10 119.8 . .
C12 C11 C10 116.5(6) . .
C12 C11 C13 121.4(6) . .
C10 C11 C13 122.0(6) . .
N1 C12 C11 123.8(6) . .
N1 C12 H12 118.1 . .
C11 C12 H12 118.1 . .
C14 C13 C18 118.2(6) . .
C14 C13 C11 119.8(6) . .
C18 C13 C11 122.0(6) . .
C13 C14 C15 121.5(7) . .
C13 C14 H14 119.2 . .
C15 C14 H14 119.2 . .
C14 C15 C16 119.0(7) . .
C14 C15 H15 120.5 . .
C16 C15 H15 120.5 . .
C17 C16 C15 118.0(6) . .
C17 C16 C19 121.7(6) . .
C15 C16 C19 120.4(6) . .
C16 C17 C18 121.5(7) . .
C16 C17 H17 119.2 . .
C18 C17 H17 119.2 . .
C13 C18 C17 121.8(7) . .
C13 C18 H18 119.1 . .
C17 C18 H18 119.1 . .
O4 C19 O3 125.4(6) . .
O4 C19 C16 117.7(6) . .
O3 C19 C16 116.8(6) . .
C19 O3 Cu1 123.4(4) . 10_666
C19 O4 Cu2 122.7(4) . 10_666
O1 Cu1 O1 90.3(2) . 11_556
O1 Cu1 O3 89.46(18) . 12_646
O1 Cu1 O3 168.3(2) 11_556 12_646
O1 Cu1 O3 168.3(2) . 2_645
O1 Cu1 O3 89.46(18) 11_556 2_645
O3 Cu1 O3 88.4(3) 12_646 2_645
O1 Cu1 O5 98.2(2) . .
O1 Cu1 O5 98.2(2) 11_556 .
O3 Cu1 O5 93.5(2) 12_646 .
O3 Cu1 O5 93.5(2) 2_645 .
O1 Cu1 Cu2 84.66(13) . .
O1 Cu1 Cu2 84.66(13) 11_556 .
O3 Cu1 Cu2 83.66(14) 12_646 .
O3 Cu1 Cu2 83.66(14) 2_645 .
O5 Cu1 Cu2 176.0(2) . .
O2 Cu2 O2 91.0(3) . 11_556
O2 Cu2 O4 88.43(19) . 12_646
O2 Cu2 O4 168.3(2) 11_556 12_646
O2 Cu2 O4 168.3(2) . 2_645
O2 Cu2 O4 88.43(19) 11_556 2_645
O4 Cu2 O4 89.7(3) 12_646 2_645
O2 Cu2 O6 96.6(2) . .
O2 Cu2 O6 96.6(2) 11_556 .
O4 Cu2 O6 95.1(2) 12_646 .
O4 Cu2 O6 95.1(2) 2_645 .
O2 Cu2 Cu1 83.47(14) . .
O2 Cu2 Cu1 83.47(14) 11_556 .
O4 Cu2 Cu1 84.82(14) 12_646 .
O4 Cu2 Cu1 84.82(14) 2_645 .
O6 Cu2 Cu1 179.8(2) . .
O7 Cu3 O8 92.39(14) . .
O7 Cu3 N1 176.1(2) . .
O8 Cu3 N1 85.4(2) . .
O7 Cu3 O10 91.45(14) . 8_665
O8 Cu3 O10 139.6(3) . 8_665
N1 Cu3 O10 88.13(18) . 8_665
O7 Cu3 O12 89.59(18) . .
O8 Cu3 O12 122.0(2) . .
N1 Cu3 O12 94.4(2) . .
O10 Cu3 O12 98.2(2) 8_665 .
O7 Cu4 O7 86.7(2) 3_765 .
O7 Cu4 O9 95.77(17) 3_765 3_765
O7 Cu4 O9 175.37(16) . 3_765
O7 Cu4 O9 175.37(15) 3_765 .
O7 Cu4 O9 95.77(17) . .
O9 Cu4 O9 82.0(3) 3_765 .
O7 Cu4 Cu4 43.35(11) 3_765 6_545
O7 Cu4 Cu4 43.35(11) . 6_545
O9 Cu4 Cu4 138.99(13) 3_765 6_545
O9 Cu4 Cu4 138.99(13) . 6_545
C8 N1 C12 118.9(5) . .
C8 N1 Cu3 117.9(4) . .
C12 N1 Cu3 123.1(4) . .
C1 O1 Cu1 122.8(4) . .
C1 O2 Cu2 123.6(4) . .
Cu4 O7 Cu4 93.3(2) 6_545 .
Cu4 O7 Cu3 117.47(14) 6_545 8_665
Cu4 O7 Cu3 111.64(3) . 8_665
Cu4 O7 Cu3 111.64(3) 6_545 .
Cu4 O7 Cu3 117.47(14) . .
Cu3 O7 Cu3 105.6(2) 8_665 .
S1 O8 Cu3 123.9(3) . .
S1 O9 Cu4 122.5(3) . .
S1 O10 Cu3 123.9(3) . 8_665
S2 O12 Cu3 126.1(3) . .
O11 S1 O10 111.0(3) . .
O11 S1 O9 109.3(3) . .
O10 S1 O9 109.3(3) . .
O11 S1 O8 110.4(3) . .
O10 S1 O8 108.8(4) . .
O9 S1 O8 107.9(3) . .
O12 S2 O12 108.9(4) 6_545 .
O12 S2 O13 110.4(3) 6_545 6_545
O12 S2 O13 108.4(4) . 6_545
O12 S2 O13 108.4(4) 6_545 .
O12 S2 O13 110.4(3) . .
O13 S2 O13 110.3(6) 6_545 .

loop_
_geom_bond_atom_site_label_1
_geom_bond_atom_site_label_2
_geom_bond_distance
_geom_bond_site_symmetry_2
C1 O2 1.258(7) .
C1 O1 1.248(7) .
C1 C2 1.485(8) .
C2 C3 1.382(9) .
C2 C6 1.350(8) .
C3 C4 1.387(8) .
C3 H3 0.9300 .
C4 C7 1.406(8) .
C4 H4 0.9300 .
C5 C7 1.346(9) .
C5 C6 1.407(9) .
C5 H5 0.9300 .
C6 H6 0.9300 .
C7 C9 1.480(8) .
C8 N1 1.334(7) .
C8 C9 1.398(8) .
C8 H8 0.9300 .
C9 C10 1.397(8) .
C10 C11 1.408(8) .
C10 H10 0.9300 .
C11 C12 1.388(8) .
C11 C13 1.472(8) .
C12 N1 1.344(7) .
C12 H12 0.9300 .
C13 C14 1.351(9) .
C13 C18 1.346(9) .
C14 C15 1.420(9) .
C14 H14 0.9300 .
C15 C16 1.393(9) .
C15 H15 0.9300 .
C16 C17 1.350(9) .
C16 C19 1.467(8) .
C17 C18 1.388(9) .
C17 H17 0.9300 .
C18 H18 0.9300 .
C19 O4 1.259(7) .
C19 O3 1.259(7) .
O3 Cu1 1.975(4) 10_666
O4 Cu2 1.962(4) 10_666
Cu1 O1 1.959(4) .
Cu1 O1 1.959(4) 11_556
Cu1 O3 1.975(4) 12_646
Cu1 O3 1.975(4) 2_645
Cu1 O5 2.149(8) .
Cu1 Cu2 2.6328(15) .
Cu2 O2 1.965(4) .
Cu2 O2 1.965(4) 11_556
Cu2 O4 1.962(4) 12_646
Cu2 O4 1.962(4) 2_645
Cu2 O6 2.138(8) .
Cu3 O7 1.943(3) .
Cu3 O8 1.996(5) .
Cu3 N1 2.022(5) .
Cu3 O10 2.069(4) 8_665
Cu3 O12 2.104(5) .
Cu4 O7 1.925(4) 3_765
Cu4 O7 1.925(4) .
Cu4 O9 1.953(4) 3_765
Cu4 O9 1.953(4) .
Cu4 Cu4 2.7989(19) 6_545
O7 Cu4 1.925(4) 6_545
O7 Cu3 1.942(3) 8_665
O8 S1 1.469(5) .
O9 S1 1.483(5) .
O10 S1 1.449(5) .
O10 Cu3 2.068(4) 8_665
O11 S1 1.429(4) .
O12 S2 1.484(5) .
O13 S2 1.461(6) .
S2 O12 1.484(5) 6_545
S2 O13 1.461(6) 6_545

loop_
_geom_torsion_atom_site_label_1
_geom_torsion_atom_site_label_2
_geom_torsion_atom_site_label_3
_geom_torsion_atom_site_label_4
_geom_torsion
_geom_torsion_site_symmetry_1
_geom_torsion_site_symmetry_4
O2 C1 C2 C3 -178.3(6) . .
O1 C1 C2 C3 3.6(9) . .
O2 C1 C2 C6 0.5(10) . .
O1 C1 C2 C6 -177.6(7) . .
C6 C2 C3 C4 1.7(11) . .
C1 C2 C3 C4 -179.4(6) . .
C2 C3 C4 C7 0.0(11) . .
C3 C2 C6 C5 -2.1(11) . .
C1 C2 C6 C5 179.0(7) . .
C7 C5 C6 C2 0.8(13) . .
C6 C5 C7 C4 0.8(12) . .
C6 C5 C7 C9 -179.3(7) . .
C3 C4 C7 C5 -1.2(11) . .
C3 C4 C7 C9 178.9(7) . .
N1 C8 C9 C10 0.5(11) . .
N1 C8 C9 C7 178.5(6) . .
C5 C7 C9 C8 -144.7(8) . .
C4 C7 C9 C8 35.2(11) . .
C5 C7 C9 C10 33.2(11) . .
C4 C7 C9 C10 -146.9(7) . .
C8 C9 C10 C11 -0.6(11) . .
C7 C9 C10 C11 -178.5(7) . .
C9 C10 C11 C12 -0.4(11) . .
C9 C10 C11 C13 177.3(7) . .
C10 C11 C12 N1 1.5(11) . .
C13 C11 C12 N1 -176.2(7) . .
C12 C11 C13 C14 -148.2(8) . .
C10 C11 C13 C14 34.3(11) . .
C12 C11 C13 C18 32.5(12) . .
C10 C11 C13 C18 -145.1(8) . .
C18 C13 C14 C15 -1.8(13) . .
C11 C13 C14 C15 178.8(7) . .
C13 C14 C15 C16 1.9(13) . .
C14 C15 C16 C17 -1.9(11) . .
C14 C15 C16 C19 177.2(7) . .
C15 C16 C17 C18 1.8(12) . .
C19 C16 C17 C18 -177.2(7) . .
C14 C13 C18 C17 1.6(13) . .
C11 C13 C18 C17 -179.0(7) . .
C16 C17 C18 C13 -1.7(13) . .
C17 C16 C19 O4 -177.2(7) . .
C15 C16 C19 O4 3.8(10) . .
C17 C16 C19 O3 2.4(10) . .
C15 C16 C19 O3 -176.5(7) . .
O4 C19 O3 Cu1 0.3(9) . 10_666
C16 C19 O3 Cu1 -179.3(4) . 10_666
O3 C19 O4 Cu2 -1.1(9) . 10_666
C16 C19 O4 Cu2 178.5(4) . 10_666
C9 C8 N1 C12 0.6(10) . .
C9 C8 N1 Cu3 -177.4(6) . .
C11 C12 N1 C8 -1.7(10) . .
C11 C12 N1 Cu3 176.2(6) . .
O2 C1 O1 Cu1 -1.9(9) . .
C2 C1 O1 Cu1 176.0(4) . .
O1 C1 O2 Cu2 1.2(9) . .
C2 C1 O2 Cu2 -176.8(4) . .
Cu3 O10 S1 O11 -177.7(4) 8_665 .
Cu3 O10 S1 O9 -57.0(5) 8_665 .
Cu3 O10 S1 O8 60.6(5) 8_665 .
Cu4 O9 S1 O11 -176.8(3) . .
Cu4 O9 S1 O10 61.5(4) . .
Cu4 O9 S1 O8 -56.6(4) . .
Cu3 O8 S1 O11 -169.4(4) . .
Cu3 O8 S1 O10 -47.4(5) . .
Cu3 O8 S1 O9 71.1(4) . .
Cu3 O12 S2 O12 71.8(3) . 6_545
Cu3 O12 S2 O13 -168.1(4) . 6_545
Cu3 O12 S2 O13 -47.1(5) . .
